data_4312172
loop_
_publ_author_name
'Leroy Cronin'
'Pamela A. McGregor'
'Simon Parsons'
'Simon Teat'
'Robert O. Gould'
'Vivienne A. White'
'Nicholas J. Long'
'Neil Robertson'

_publ_section_title
;
 Synthesis, Structure, and Complexation of a Large 28-mer Macrocycle
 Containing Two Binding Sites for Either Anions or Metal Ions
;
_journal_name_full 'Inorganic Chemistry'
_journal_page_first 8023
_journal_page_last 8029
_journal_paper_doi 10.1021/ic049190v
_journal_volume 43
_journal_year 2004
_chemical_formula_sum 'C20 H55 Cu2 N10 O17.5'
_chemical_formula_weight 842.82
_chemical_name_systematic
; 
 ? 
;
_space_group_IT_number 14
_symmetry_cell_setting monoclinic
_symmetry_space_group_name_Hall '-P 2ybc'
_symmetry_space_group_name_H-M 'P 1 21/c 1'
_atom_sites_solution_hydrogens geom
_atom_sites_solution_primary direct
_atom_sites_solution_secondary difmap
_audit_creation_method SHELXL-97
_cell_angle_alpha 90.00
_cell_angle_beta 96.93(5)
_cell_angle_gamma 90.00
_cell_formula_units_Z 8
_cell_length_a 24.863(6)
_cell_length_b 18.046(10)
_cell_length_c 15.977(13)
_cell_measurement_reflns_used 38
_cell_measurement_temperature 220(2)
_cell_measurement_theta_max 22.5
_cell_measurement_theta_min 15
_cell_volume 7116(7)
_computing_structure_refinement 'SHELXL-97 (Sheldrick, 1997)'
_computing_structure_solution 'SHELXS-97 (Sheldrick, 1990)'
_diffrn_ambient_temperature 220(2)
_diffrn_measured_fraction_theta_full 0.929
_diffrn_measured_fraction_theta_max 0.929
_diffrn_radiation_monochromator graphite
_diffrn_radiation_source 'fine-focus sealed tube'
_diffrn_radiation_type CuK\a
_diffrn_radiation_wavelength 1.54184
_diffrn_reflns_av_R_equivalents 0.1762
_diffrn_reflns_av_sigmaI/netI 0.1622
_diffrn_reflns_limit_h_max 22
_diffrn_reflns_limit_h_min 0
_diffrn_reflns_limit_k_max 0
_diffrn_reflns_limit_k_min -16
_diffrn_reflns_limit_l_max 10
_diffrn_reflns_limit_l_min -14
_diffrn_reflns_number 10438
_diffrn_reflns_theta_full 45.23
_diffrn_reflns_theta_max 45.23
_diffrn_reflns_theta_min 3.03
_diffrn_standards_interval_time 60
_diffrn_standards_number 3
_exptl_absorpt_coefficient_mu 2.229
_exptl_absorpt_correction_T_max 0.333
_exptl_absorpt_correction_T_min 0.207
_exptl_absorpt_correction_type psi-scan
_exptl_absorpt_process_details 'XP lamina correction'
_exptl_crystal_colour Blue
_exptl_crystal_density_diffrn 1.573
_exptl_crystal_density_method 'not measured'
_exptl_crystal_description 'Triangular Plate'
_exptl_crystal_F_000 3544
_exptl_crystal_size_max 0.42
_exptl_crystal_size_mid 0.38
_exptl_crystal_size_min 0.04
_refine_diff_density_max 1.177
_refine_diff_density_min -0.966
_refine_diff_density_rms 0.189
_refine_ls_extinction_method none
_refine_ls_goodness_of_fit_ref 1.071
_refine_ls_hydrogen_treatment riding
_refine_ls_matrix_type full
_refine_ls_number_parameters 417
_refine_ls_number_reflns 5415
_refine_ls_number_restraints 372
_refine_ls_restrained_S_all 1.039
_refine_ls_R_factor_all 0.2616
_refine_ls_R_factor_gt 0.1478
_refine_ls_shift/su_max 0.097
_refine_ls_shift/su_mean 0.010
_refine_ls_structure_factor_coef Fsqd
_refine_ls_weighting_details 'calc w=1/[\s^2^(Fo^2^)+(0.3000P)^2^+0.0000P] where P=(Fo^2^+2Fc^2^)/3'
_refine_ls_weighting_scheme calc
_refine_ls_wR_factor_gt 0.3645
_refine_ls_wR_factor_ref 0.4725
_reflns_number_gt 2506
_reflns_number_total 5415
_reflns_threshold_expression >2sigma(I)
_cod_data_source_file ic049190vsi20040621_110700_1.cif
_cod_data_source_block cupm2d
_cod_depositor_comments
;
The following automatic conversions were performed:
'_symmetry_cell_setting' value 'Monoclinic' changed to 'monoclinic'
according to '/home/saulius/struct/CIF-dictionaries/cif_core.dic'
dictionary named 'cif_core.dic' version 2.4.1 from 2010-06-29.

Automatic conversion script
Id: cif_fix_enum 1527 2010-12-29 10:47:43Z saulius 

The following automatic conversions were performed:

'_exptl_absorpt_correction_type' tag value 'Psi-scans' was replaced
with 'psi-scan' value.

Automatic conversion script
Id: cif_fix_values 1646 2011-03-28 12:23:43Z adriana 
;
_cod_original_formula_sum 'C20 H55 Cu2 N10 O17.50'
_cod_database_code 4312172

loop_
_symmetry_equiv_pos_as_xyz
'x, y, z'
'-x, y+1/2, -z+1/2'
'-x, -y, -z'
'x, -y-1/2, z-1/2'

loop_
_atom_site_label
_atom_site_type_symbol
_atom_site_fract_x
_atom_site_fract_y
_atom_site_fract_z
_atom_site_U_iso_or_equiv
_atom_site_adp_type
_atom_site_occupancy
_atom_site_symmetry_multiplicity
_atom_site_calc_flag
_atom_site_refinement_flags
_atom_site_disorder_assembly
_atom_site_disorder_group
Cu1 Cu 0.08522(7) 0.15880(9) 0.11373(8) 0.0693(6) Uani 1 1 d . . .
O1W O 0.0394(3) 0.2421(5) 0.1841(4) 0.069(2) Uiso 1 1 d . . .
Cu2 Cu -0.08651(7) 0.13987(9) 0.36724(8) 0.0751(6) Uani 1 1 d . . .
O2W O -0.0451(3) 0.2364(4) 0.2876(4) 0.066(2) Uiso 1 1 d . . .
O12 O 0.0224(2) 0.0920(4) 0.1012(3) 0.0564(19) Uiso 1 1 d D . .
N11 N -0.05221(19) 0.0685(3) 0.0115(4) 0.053(2) Uiso 1 1 d D . .
H11A H -0.0716 0.0854 -0.0334 0.063 Uiso 1 1 calc R . .
C12 C -0.0069(2) 0.0967(3) 0.0318(3) 0.040(3) Uiso 1 1 d D . .
O13 O -0.0127(3) 0.1563(4) -0.1040(3) 0.071(2) Uiso 1 1 d D . .
C13 C 0.0156(2) 0.1530(4) -0.0320(3) 0.067(3) Uiso 1 1 d D . .
N14 N 0.05747(19) 0.1822(3) -0.0043(3) 0.065(3) Uiso 1 1 d D . .
H14 H 0.0390 0.2225 0.0128 0.078 Uiso 1 1 calc R . .
C15 C 0.0870(2) 0.2307(4) -0.0608(4) 0.065(3) Uiso 1 1 d D . .
H15A H 0.1051 0.1987 -0.0983 0.078 Uiso 1 1 calc R . .
H15B H 0.0602 0.2605 -0.0962 0.078 Uiso 1 1 calc R . .
C16 C 0.1273(2) 0.2807(4) -0.0169(4) 0.066(3) Uiso 1 1 d D . .
H16A H 0.1087 0.3156 0.0167 0.080 Uiso 1 1 calc R . .
H16B H 0.1439 0.3094 -0.0591 0.080 Uiso 1 1 calc R . .
C17 C 0.1715(3) 0.2433(5) 0.0401(3) 0.086(4) Uiso 1 1 d D . .
H17A H 0.2024 0.2769 0.0523 0.103 Uiso 1 1 calc R . .
H17B H 0.1838 0.1989 0.0126 0.103 Uiso 1 1 calc R . .
N18 N 0.1495(2) 0.2223(4) 0.1205(3) 0.058(3) Uiso 1 1 d D . .
H18 H 0.1399 0.2661 0.1443 0.069 Uiso 1 1 calc R . .
C19 C 0.1920(3) 0.1894(5) 0.1812(4) 0.075(4) Uiso 1 1 d D . .
H19A H 0.2186 0.2270 0.2026 0.091 Uiso 1 1 calc R . .
H19B H 0.2108 0.1498 0.1544 0.091 Uiso 1 1 calc R . .
C110 C 0.1635(2) 0.1586(4) 0.2519(4) 0.079(4) Uiso 1 1 d D . .
H11B H 0.1894 0.1314 0.2916 0.095 Uiso 1 1 calc R . .
H11C H 0.1485 0.1993 0.2824 0.095 Uiso 1 1 calc R . .
N111 N 0.1217(2) 0.1111(3) 0.2187(3) 0.061(3) Uiso 1 1 d D . .
H111 H 0.1387 0.0697 0.2008 0.073 Uiso 1 1 calc R . .
C112 C 0.0855(3) 0.0835(4) 0.2791(4) 0.056(3) Uiso 1 1 d D . .
H11D H 0.0557 0.0556 0.2481 0.068 Uiso 1 1 calc R . .
H11E H 0.0698 0.1260 0.3058 0.068 Uiso 1 1 calc R . .
C113 C 0.1147(3) 0.0336(4) 0.3482(4) 0.065(3) Uiso 1 1 d D . .
H11F H 0.1344 -0.0051 0.3215 0.078 Uiso 1 1 calc R . .
H11G H 0.1414 0.0634 0.3837 0.078 Uiso 1 1 calc R . .
C114 C 0.0774(2) -0.0027(4) 0.4035(4) 0.050(3) Uiso 1 1 d D . .
H11H H 0.0486 -0.0286 0.3676 0.060 Uiso 1 1 calc R . .
H11I H 0.0979 -0.0398 0.4389 0.060 Uiso 1 1 calc R . .
O22 O -0.0227(2) 0.0781(4) 0.3705(3) 0.0531(19) Uiso 1 1 d D . .
N21 N 0.0522(2) 0.0499(3) 0.4586(4) 0.059(3) Uiso 1 1 d D . .
H21A H 0.0695 0.0592 0.5082 0.071 Uiso 1 1 calc R . .
C22 C 0.0079(2) 0.0817(4) 0.4389(3) 0.050(3) Uiso 1 1 d D . .
O23 O 0.0148(2) 0.1351(4) 0.5770(3) 0.062(2) Uiso 1 1 d D . .
C23 C -0.0148(2) 0.1347(4) 0.5058(3) 0.057(3) Uiso 1 1 d D . .
N24 N -0.05649(19) 0.1657(3) 0.4819(3) 0.054(2) Uiso 1 1 d D . .
H24 H -0.0380 0.2051 0.4626 0.064 Uiso 1 1 calc R . .
C25 C -0.0837(2) 0.2158(4) 0.5391(4) 0.062(3) Uiso 1 1 d D . .
H25A H -0.0959 0.1854 0.5840 0.075 Uiso 1 1 calc R . .
H25B H -0.0565 0.2504 0.5658 0.075 Uiso 1 1 calc R . .
C26 C -0.1299(2) 0.2588(4) 0.4999(5) 0.066(3) Uiso 1 1 d D . .
H26A H -0.1168 0.2956 0.4619 0.079 Uiso 1 1 calc R . .
H26B H -0.1459 0.2858 0.5440 0.079 Uiso 1 1 calc R . .
C27 C -0.1731(3) 0.2131(5) 0.4510(3) 0.063(3) Uiso 1 1 d D . .
H27A H -0.2074 0.2404 0.4440 0.075 Uiso 1 1 calc R . .
H27B H -0.1785 0.1670 0.4814 0.075 Uiso 1 1 calc R . .
N28 N -0.1556(2) 0.1959(3) 0.3659(3) 0.048(2) Uiso 1 1 d D . .
H28 H -0.1513 0.2403 0.3392 0.058 Uiso 1 1 calc R . .
C29 C -0.1978(3) 0.1535(5) 0.3133(4) 0.069(4) Uiso 1 1 d D . .
H29A H -0.2298 0.1843 0.2973 0.083 Uiso 1 1 calc R . .
H29B H -0.2087 0.1098 0.3437 0.083 Uiso 1 1 calc R . .
C210 C -0.1721(2) 0.1306(5) 0.2364(4) 0.059(3) Uiso 1 1 d D . .
H21B H -0.1971 0.0987 0.2007 0.071 Uiso 1 1 calc R . .
H21C H -0.1651 0.1748 0.2037 0.071 Uiso 1 1 calc R . .
N211 N -0.12363(19) 0.0929(4) 0.2589(3) 0.046(2) Uiso 1 1 d D . .
H211 H -0.1337 0.0462 0.2743 0.055 Uiso 1 1 calc R . .
C212 C -0.0878(3) 0.0808(5) 0.1926(3) 0.060(3) Uiso 1 1 d D . .
H21D H -0.0551 0.0549 0.2174 0.072 Uiso 1 1 calc R . .
H21E H -0.0767 0.1291 0.1725 0.072 Uiso 1 1 calc R . .
C213 C -0.1146(2) 0.0358(4) 0.1170(3) 0.049(3) Uiso 1 1 d D . .
H21F H -0.1334 -0.0067 0.1382 0.059 Uiso 1 1 calc R . .
H21G H -0.1419 0.0669 0.0845 0.059 Uiso 1 1 calc R . .
C214 C -0.0755(3) 0.0079(4) 0.0588(4) 0.054(3) Uiso 1 1 d D . .
H21H H -0.0459 -0.0189 0.0920 0.065 Uiso 1 1 calc R . .
H21I H -0.0943 -0.0272 0.0185 0.065 Uiso 1 1 calc R . .
Cu3 Cu 0.40120(8) 0.12316(9) 0.46044(9) 0.0719(6) Uani 1 1 d . . .
O3W O 0.4795(3) 0.1477(4) 0.3851(4) 0.060(2) Uiso 1 1 d . . .
Cu4 Cu 0.58753(7) 0.34302(9) 0.51162(8) 0.0708(6) Uani 1 1 d . . .
O4W O 0.5722(3) 0.2297(4) 0.4467(4) 0.064(2) Uiso 1 1 d . . .
O32 O 0.4362(2) 0.1600(3) 0.5686(3) 0.056(2) Uiso 1 1 d D . .
N31 N 0.4787(3) 0.1178(3) 0.6914(3) 0.057(2) Uiso 1 1 d D . .
H31A H 0.4932 0.0788 0.7170 0.068 Uiso 1 1 calc R . .
C32 C 0.4549(3) 0.1098(3) 0.6183(3) 0.042(3) Uiso 1 1 d D . .
O33 O 0.4693(3) -0.0211(3) 0.6299(3) 0.058(2) Uiso 1 1 d D . .
C33 C 0.4476(3) 0.0291(3) 0.5802(3) 0.043(3) Uiso 1 1 d D . .
N34 N 0.4269(3) 0.0281(3) 0.5069(3) 0.055(2) Uiso 1 1 d D . .
H34 H 0.4597 0.0325 0.4863 0.065 Uiso 1 1 calc R . .
C35 C 0.4150(3) -0.0455(3) 0.4651(3) 0.049(3) Uiso 1 1 d D . .
H35A H 0.4487 -0.0742 0.4691 0.059 Uiso 1 1 calc R . .
H35B H 0.3897 -0.0725 0.4966 0.059 Uiso 1 1 calc R . .
C36 C 0.3917(3) -0.0421(4) 0.3757(4) 0.054(3) Uiso 1 1 d D . .
H36A H 0.3821 -0.0924 0.3561 0.064 Uiso 1 1 calc R . .
H36B H 0.4194 -0.0235 0.3422 0.064 Uiso 1 1 calc R . .
C37 C 0.3426(3) 0.0062(3) 0.3600(6) 0.065(3) Uiso 1 1 d D . .
H37A H 0.3196 -0.0011 0.4050 0.078 Uiso 1 1 calc R . .
H37B H 0.3216 -0.0075 0.3064 0.078 Uiso 1 1 calc R . .
N38 N 0.3590(2) 0.0860(3) 0.3573(4) 0.067(3) Uiso 1 1 d D . .
H38 H 0.3793 0.0920 0.3133 0.081 Uiso 1 1 calc R . .
C39 C 0.3112(3) 0.1350(3) 0.3423(6) 0.063(3) Uiso 1 1 d D . .
H39A H 0.2862 0.1260 0.3842 0.075 Uiso 1 1 calc R . .
H39B H 0.2919 0.1268 0.2859 0.075 Uiso 1 1 calc R . .
C310 C 0.3338(3) 0.2133(3) 0.3504(4) 0.064(3) Uiso 1 1 d D . .
H31B H 0.3573 0.2224 0.3065 0.077 Uiso 1 1 calc R . .
H31C H 0.3040 0.2493 0.3434 0.077 Uiso 1 1 calc R . .
N311 N 0.3634(2) 0.2215(3) 0.4304(3) 0.055(2) Uiso 1 1 d D . .
H311 H 0.3382 0.2273 0.4676 0.066 Uiso 1 1 calc R . .
C312 C 0.3995(3) 0.2864(3) 0.4424(7) 0.073(4) Uiso 1 1 d D . .
H31D H 0.4289 0.2804 0.4071 0.087 Uiso 1 1 calc R . .
H31E H 0.4159 0.2879 0.5013 0.087 Uiso 1 1 calc R . .
C313 C 0.3708(3) 0.3605(3) 0.4205(5) 0.044(3) Uiso 1 1 d D . .
H31F H 0.3646 0.3656 0.3590 0.053 Uiso 1 1 calc R . .
H31G H 0.3354 0.3598 0.4415 0.053 Uiso 1 1 calc R . .
C314 C 0.4021(2) 0.4266(4) 0.4565(5) 0.064(3) Uiso 1 1 d D . .
H31H H 0.3783 0.4701 0.4516 0.077 Uiso 1 1 calc R . .
H31I H 0.4136 0.4180 0.5166 0.077 Uiso 1 1 calc R . .
O42 O 0.5110(2) 0.3762(3) 0.4992(3) 0.0500(18) Uiso 1 1 d D . .
N41 N 0.45050(17) 0.4421(4) 0.4135(4) 0.050(2) Uiso 1 1 d D . .
H41A H 0.4466 0.4716 0.3701 0.060 Uiso 1 1 calc R . .
C42 C 0.49616(18) 0.4158(4) 0.4354(4) 0.048(3) Uiso 1 1 d D . .
O43 O 0.5330(3) 0.4761(4) 0.3198(3) 0.069(2) Uiso 1 1 d D . .
C43 C 0.54571(19) 0.4355(4) 0.3858(4) 0.050(3) Uiso 1 1 d D . .
N44 N 0.58816(17) 0.4064(4) 0.4115(4) 0.057(3) Uiso 1 1 d D . .
H44 H 0.5791 0.3662 0.3772 0.069 Uiso 1 1 calc R . .
C45 C 0.6381(2) 0.4183(5) 0.3689(5) 0.067(3) Uiso 1 1 d D . .
H45A H 0.6282 0.4127 0.3080 0.080 Uiso 1 1 calc R . .
H45B H 0.6500 0.4697 0.3790 0.080 Uiso 1 1 calc R . .
C46 C 0.6840(3) 0.3696(5) 0.3946(4) 0.058(3) Uiso 1 1 d D . .
H46A H 0.7144 0.3847 0.3646 0.070 Uiso 1 1 calc R . .
H46B H 0.6740 0.3190 0.3768 0.070 Uiso 1 1 calc R . .
C47 C 0.7028(3) 0.3691(5) 0.4877(3) 0.074(4) Uiso 1 1 d D . .
H47A H 0.7040 0.4199 0.5096 0.089 Uiso 1 1 calc R . .
H47B H 0.7394 0.3483 0.4979 0.089 Uiso 1 1 calc R . .
N48 N 0.6644(2) 0.3231(4) 0.5321(3) 0.057(2) Uiso 1 1 d D . .
H48 H 0.6696 0.2743 0.5186 0.068 Uiso 1 1 calc R . .
C49 C 0.6782(3) 0.3310(5) 0.6246(3) 0.052(3) Uiso 1 1 d D . .
H49A H 0.6765 0.3830 0.6415 0.063 Uiso 1 1 calc R . .
H49B H 0.7148 0.3121 0.6425 0.063 Uiso 1 1 calc R . .
C410 C 0.6363(2) 0.2855(5) 0.6630(5) 0.052(3) Uiso 1 1 d D . .
H41B H 0.6407 0.2329 0.6498 0.062 Uiso 1 1 calc R . .
H41C H 0.6415 0.2911 0.7244 0.062 Uiso 1 1 calc R . .
N411 N 0.58453(18) 0.3085(4) 0.6316(4) 0.051(2) Uiso 1 1 d D . .
H411 H 0.5774 0.3499 0.6620 0.061 Uiso 1 1 calc R . .
C412 C 0.5393(2) 0.2567(4) 0.6382(4) 0.044(3) Uiso 1 1 d D . .
H41D H 0.5440 0.2131 0.6031 0.052 Uiso 1 1 calc R . .
H41E H 0.5053 0.2808 0.6158 0.052 Uiso 1 1 calc R . .
C413 C 0.5349(2) 0.2309(4) 0.7286(4) 0.048(3) Uiso 1 1 d D . .
H41F H 0.5659 0.1989 0.7474 0.058 Uiso 1 1 calc R . .
H41G H 0.5369 0.2743 0.7658 0.058 Uiso 1 1 calc R . .
C414 C 0.4836(3) 0.1896(3) 0.7371(5) 0.056(3) Uiso 1 1 d D . .
H41H H 0.4815 0.1803 0.7971 0.067 Uiso 1 1 calc R . .
H41I H 0.4528 0.2210 0.7160 0.067 Uiso 1 1 calc R . .
N1N1 N 0.3216(2) 0.14879(14) 0.61779(16) 0.097(4) Uiso 1 1 d D . .
O1N1 O 0.3402(3) 0.1520(4) 0.69294(19) 0.113(3) Uiso 1 1 d D . .
O2N1 O 0.3214(3) 0.08971(17) 0.5787(3) 0.092(3) Uiso 1 1 d D . .
O3N1 O 0.3015(2) 0.20458(19) 0.5817(3) 0.086(3) Uiso 1 1 d D . .
N1N2 N -0.24254(14) -0.05322(17) 0.17115(16) 0.124(5) Uiso 1 1 d D . .
O1N2 O -0.2205(2) -0.1061(2) 0.1402(3) 0.138(4) Uiso 1 1 d D . .
O2N2 O -0.2283(3) -0.0358(4) 0.24519(19) 0.120(4) Uiso 1 1 d D . .
O3N2 O -0.27636(17) -0.0158(3) 0.1273(3) 0.121(4) Uiso 1 1 d D . .
N1N3 N -0.24583(11) 0.15150(14) 0.6037(3) 0.085(3) Uiso 1 1 d D . .
O1N3 O -0.29071(13) 0.1553(4) 0.5623(4) 0.104(3) Uiso 1 1 d D . .
O2N3 O -0.2264(2) 0.2067(2) 0.6418(4) 0.166(5) Uiso 1 1 d D . .
O3N3 O -0.21808(18) 0.09477(19) 0.6039(5) 0.119(4) Uiso 1 1 d D . .
N1N4 N -0.17100(10) 0.04218(18) -0.1240(2) 0.096(4) Uiso 1 1 d D . .
O1N4 O -0.20343(17) -0.0025(2) -0.1600(4) 0.139(4) Uiso 1 1 d D . .
O2N4 O -0.1874(2) 0.0859(3) -0.0732(3) 0.165(5) Uiso 1 1 d D . .
O3N4 O -0.12567(12) 0.0503(4) -0.1466(3) 0.082(3) Uiso 1 1 d D . .
O5W O 0.4381(3) 0.1193(5) 0.2225(5) 0.069(2) Uiso 1 1 d . . .
O6W O 0.5818(3) 0.4533(4) 0.7207(4) 0.0546(19) Uiso 1 1 d . . .
O7W O 0.6697(3) 0.1633(5) 0.3956(5) 0.082(3) Uiso 1 1 d . . .
O8W O 0.1347(3) 0.0287(5) 0.5982(5) 0.085(3) Uiso 1 1 d . . .
O9W O 0.1378(4) 0.3579(6) 0.2188(5) 0.094(3) Uiso 1 1 d . . .
O10W O -0.1338(4) 0.3236(6) 0.2491(6) 0.097(3) Uiso 1 1 d . . .
O11W O 0.3399(4) 0.1565(6) 0.1410(6) 0.103(3) Uiso 1 1 d . . .
O12W O -0.3206(4) 0.0284(6) 0.3045(6) 0.097(3) Uiso 1 1 d . . .
O13W O 0.2722(4) 0.4329(6) 0.5488(6) 0.106(3) Uiso 1 1 d . . .
O14W O 0.0398(3) 0.0915(5) -0.2429(5) 0.081(2) Uiso 1 1 d . . .
O15W O 0.2215(4) 0.0292(6) 0.5020(6) 0.117(3) Uiso 1 1 d . . .

loop_
_atom_site_aniso_label
_atom_site_aniso_U_11
_atom_site_aniso_U_22
_atom_site_aniso_U_33
_atom_site_aniso_U_23
_atom_site_aniso_U_13
_atom_site_aniso_U_12
Cu1 0.1280(13) 0.0410(10) 0.0459(7) 0.0039(7) 0.0391(7) 0.0055(10)
Cu2 0.1448(14) 0.0401(10) 0.0496(7) 0.0035(7) 0.0496(8) 0.0042(10)
Cu3 0.1453(14) 0.0312(9) 0.0451(8) -0.0036(7) 0.0357(8) -0.0033(10)
Cu4 0.1420(14) 0.0364(9) 0.0405(7) 0.0046(6) 0.0374(8) -0.0001(10)

loop_
_atom_type_symbol
_atom_type_description
_atom_type_scat_dispersion_real
_atom_type_scat_dispersion_imag
_atom_type_scat_source
C C 0.0181 0.0091 'International Tables Vol C Tables 4.2.6.8 and 6.1.1.4'
H H 0.0000 0.0000 'International Tables Vol C Tables 4.2.6.8 and 6.1.1.4'
N N 0.0311 0.0180 'International Tables Vol C Tables 4.2.6.8 and 6.1.1.4'
O O 0.0492 0.0322 'International Tables Vol C Tables 4.2.6.8 and 6.1.1.4'
Cu Cu -1.9646 0.5888 'International Tables Vol C Tables 4.2.6.8 and 6.1.1.4'

loop_
_geom_angle_atom_site_label_1
_geom_angle_atom_site_label_2
_geom_angle_atom_site_label_3
_geom_angle
_geom_angle_site_symmetry_1
_geom_angle_site_symmetry_3
_geom_angle_publ_flag
O12 Cu1 N18 176.5(2) . . ?
O12 Cu1 N14 81.5(2) . . ?
N18 Cu1 N14 96.7(2) . . ?
O12 Cu1 N111 95.5(2) . . ?
N18 Cu1 N111 85.5(2) . . ?
N14 Cu1 N111 164.3(3) . . ?
O12 Cu1 O1W 91.0(3) . . ?
N18 Cu1 O1W 92.3(3) . . ?
N14 Cu1 O1W 101.2(3) . . ?
N111 Cu1 O1W 94.2(3) . . ?
O22 Cu2 N24 83.9(2) . . ?
O22 Cu2 N28 175.2(3) . . ?
N24 Cu2 N28 96.9(2) . . ?
O22 Cu2 N211 93.9(2) . . ?
N24 Cu2 N211 167.7(3) . . ?
N28 Cu2 N211 84.3(2) . . ?
O22 Cu2 O2W 91.7(3) . . ?
N24 Cu2 O2W 100.4(3) . . ?
N28 Cu2 O2W 92.8(3) . . ?
N211 Cu2 O2W 91.7(2) . . ?
C12 O12 Cu1 114.8(4) . . ?
C12 N11 C214 124.5(5) . . ?
C12 N11 H11A 117.8 . . ?
C214 N11 H11A 117.8 . . ?
N11 C12 O12 127.9(6) . . ?
N11 C12 C13 118.3(5) . . ?
O12 C12 C13 113.5(5) . . ?
N14 C13 O13 132.1(6) . . ?
N14 C13 C12 113.6(5) . . ?
O13 C13 C12 114.1(5) . . ?
C13 N14 C15 119.7(5) . . ?
C13 N14 Cu1 116.4(4) . . ?
C15 N14 Cu1 123.8(4) . . ?
C13 N14 H14 90.8 . . ?
C15 N14 H14 90.8 . . ?
Cu1 N14 H14 90.8 . . ?
C16 C15 N14 115.2(6) . . ?
C16 C15 H15A 108.5 . . ?
N14 C15 H15A 108.5 . . ?
C16 C15 H15B 108.5 . . ?
N14 C15 H15B 108.5 . . ?
H15A C15 H15B 107.5 . . ?
C15 C16 C17 115.0(6) . . ?
C15 C16 H16A 108.5 . . ?
C17 C16 H16A 108.5 . . ?
C15 C16 H16B 108.5 . . ?
C17 C16 H16B 108.5 . . ?
H16A C16 H16B 107.5 . . ?
C16 C17 N18 108.5(6) . . ?
C16 C17 H17A 110.0 . . ?
N18 C17 H17A 110.0 . . ?
C16 C17 H17B 110.0 . . ?
N18 C17 H17B 110.0 . . ?
H17A C17 H17B 108.4 . . ?
C19 N18 C17 111.0(5) . . ?
C19 N18 Cu1 108.5(4) . . ?
C17 N18 Cu1 118.6(4) . . ?
C19 N18 H18 106.0 . . ?
C17 N18 H18 106.0 . . ?
Cu1 N18 H18 106.0 . . ?
N18 C19 C110 106.0(5) . . ?
N18 C19 H19A 110.6 . . ?
C110 C19 H19A 110.5 . . ?
N18 C19 H19B 110.5 . . ?
C110 C19 H19B 110.5 . . ?
H19A C19 H19B 108.7 . . ?
N111 C110 C19 109.6(5) . . ?
N111 C110 H11B 109.8 . . ?
C19 C110 H11B 109.8 . . ?
N111 C110 H11C 109.8 . . ?
C19 C110 H11C 109.7 . . ?
H11B C110 H11C 108.2 . . ?
C110 N111 C112 116.1(5) . . ?
C110 N111 Cu1 107.1(4) . . ?
C112 N111 Cu1 116.1(4) . . ?
C110 N111 H111 105.5 . . ?
C112 N111 H111 105.5 . . ?
Cu1 N111 H111 105.5 . . ?
N111 C112 C113 113.2(5) . . ?
N111 C112 H11D 108.9 . . ?
C113 C112 H11D 108.9 . . ?
N111 C112 H11E 109.0 . . ?
C113 C112 H11E 109.0 . . ?
H11D C112 H11E 107.8 . . ?
C114 C113 C112 113.9(5) . . ?
C114 C113 H11F 108.8 . . ?
C112 C113 H11F 108.8 . . ?
C114 C113 H11G 108.8 . . ?
C112 C113 H11G 108.8 . . ?
H11F C113 H11G 107.7 . . ?
N21 C114 C113 113.8(6) . . ?
N21 C114 H11H 108.8 . . ?
C113 C114 H11H 108.8 . . ?
N21 C114 H11I 108.8 . . ?
C113 C114 H11I 108.8 . . ?
H11H C114 H11I 107.7 . . ?
C22 O22 Cu2 113.8(4) . . ?
C22 N21 C114 124.5(5) . . ?
C22 N21 H21A 117.7 . . ?
C114 N21 H21A 117.7 . . ?
N21 C22 O22 128.4(6) . . ?
N21 C22 C23 118.8(5) . . ?
O22 C22 C23 112.8(5) . . ?
N24 C23 O23 131.5(6) . . ?
N24 C23 C22 115.6(5) . . ?
O23 C23 C22 112.8(5) . . ?
C23 N24 C25 121.5(5) . . ?
C23 N24 Cu2 113.9(4) . . ?
C25 N24 Cu2 124.5(4) . . ?
C23 N24 H24 91.1 . . ?
C25 N24 H24 91.1 . . ?
Cu2 N24 H24 91.1 . . ?
C26 C25 N24 116.5(6) . . ?
C26 C25 H25A 108.2 . . ?
N24 C25 H25A 108.2 . . ?
C26 C25 H25B 108.2 . . ?
N24 C25 H25B 108.2 . . ?
H25A C25 H25B 107.3 . . ?
C25 C26 C27 114.0(6) . . ?
C25 C26 H26A 108.8 . . ?
C27 C26 H26A 108.8 . . ?
C25 C26 H26B 108.7 . . ?
C27 C26 H26B 108.7 . . ?
H26A C26 H26B 107.6 . . ?
C26 C27 N28 108.4(6) . . ?
C26 C27 H27A 110.0 . . ?
N28 C27 H27A 110.0 . . ?
C26 C27 H27B 110.0 . . ?
N28 C27 H27B 110.0 . . ?
H27A C27 H27B 108.4 . . ?
C29 N28 C27 110.9(5) . . ?
C29 N28 Cu2 107.2(4) . . ?
C27 N28 Cu2 116.0(4) . . ?
C29 N28 H28 107.5 . . ?
C27 N28 H28 107.5 . . ?
Cu2 N28 H28 107.5 . . ?
N28 C29 C210 105.2(5) . . ?
N28 C29 H29A 110.7 . . ?
C210 C29 H29A 110.7 . . ?
N28 C29 H29B 110.7 . . ?
C210 C29 H29B 110.7 . . ?
H29A C29 H29B 108.8 . . ?
N211 C210 C29 111.3(5) . . ?
N211 C210 H21B 109.4 . . ?
C29 C210 H21B 109.4 . . ?
N211 C210 H21C 109.4 . . ?
C29 C210 H21C 109.4 . . ?
H21B C210 H21C 108.0 . . ?
C210 N211 C212 117.6(5) . . ?
C210 N211 Cu2 107.6(4) . . ?
C212 N211 Cu2 114.7(4) . . ?
C210 N211 H211 105.2 . . ?
C212 N211 H211 105.2 . . ?
Cu2 N211 H211 105.2 . . ?
N211 C212 C213 113.5(5) . . ?
N211 C212 H21D 108.9 . . ?
C213 C212 H21D 108.9 . . ?
N211 C212 H21E 108.9 . . ?
C213 C212 H21E 108.9 . . ?
H21D C212 H21E 107.7 . . ?
C214 C213 C212 114.2(5) . . ?
C214 C213 H21F 108.7 . . ?
C212 C213 H21F 108.7 . . ?
C214 C213 H21G 108.7 . . ?
C212 C213 H21G 108.7 . . ?
H21F C213 H21G 107.6 . . ?
N11 C214 C213 112.7(6) . . ?
N11 C214 H21H 109.1 . . ?
C213 C214 H21H 109.0 . . ?
N11 C214 H21I 109.1 . . ?
C213 C214 H21I 109.1 . . ?
H21H C214 H21I 107.8 . . ?
N34 Cu3 O32 82.6(2) . . ?
N34 Cu3 N38 97.9(2) . . ?
O32 Cu3 N38 174.0(3) . . ?
N34 Cu3 N311 168.0(3) . . ?
O32 Cu3 N311 93.2(2) . . ?
N38 Cu3 N311 85.1(2) . . ?
N34 Cu3 O3W 95.9(3) . . ?
O32 Cu3 O3W 94.5(3) . . ?
N38 Cu3 O3W 91.5(3) . . ?
N311 Cu3 O3W 95.6(3) . . ?
N48 Cu4 N44 98.1(2) . . ?
N48 Cu4 O42 172.2(3) . . ?
N44 Cu4 O42 81.1(2) . . ?
N48 Cu4 N411 86.0(2) . . ?
N44 Cu4 N411 162.4(3) . . ?
O42 Cu4 N411 92.5(2) . . ?
N48 Cu4 O4W 91.0(3) . . ?
N44 Cu4 O4W 99.6(3) . . ?
O42 Cu4 O4W 96.8(3) . . ?
N411 Cu4 O4W 97.5(3) . . ?
C32 O32 Cu3 113.8(4) . . ?
C32 N31 C414 124.1(5) . . ?
C32 N31 H31A 117.9 . . ?
C414 N31 H31A 117.9 . . ?
N31 C32 O32 127.1(5) . . ?
N31 C32 C33 119.0(5) . . ?
O32 C32 C33 113.9(5) . . ?
N34 C33 O33 133.1(5) . . ?
N34 C33 C32 113.4(5) . . ?
O33 C33 C32 113.1(5) . . ?
C33 N34 C35 118.5(5) . . ?
C33 N34 Cu3 115.8(4) . . ?
C35 N34 Cu3 124.9(4) . . ?
C33 N34 H34 93.0 . . ?
C35 N34 H34 93.0 . . ?
Cu3 N34 H34 93.0 . . ?
C36 C35 N34 115.3(5) . . ?
C36 C35 H35A 108.5 . . ?
N34 C35 H35A 108.4 . . ?
C36 C35 H35B 108.5 . . ?
N34 C35 H35B 108.5 . . ?
H35A C35 H35B 107.5 . . ?
C35 C36 C37 113.7(6) . . ?
C35 C36 H36A 108.8 . . ?
C37 C36 H36A 108.8 . . ?
C35 C36 H36B 108.8 . . ?
C37 C36 H36B 108.8 . . ?
H36A C36 H36B 107.7 . . ?
C36 C37 N38 110.2(5) . . ?
C36 C37 H37A 109.6 . . ?
N38 C37 H37A 109.6 . . ?
C36 C37 H37B 109.6 . . ?
N38 C37 H37B 109.6 . . ?
H37A C37 H37B 108.1 . . ?
C39 N38 C37 111.4(5) . . ?
C39 N38 Cu3 105.6(5) . . ?
C37 N38 Cu3 115.1(5) . . ?
C39 N38 H38 108.2 . . ?
C37 N38 H38 108.2 . . ?
Cu3 N38 H38 108.2 . . ?
N38 C39 C310 105.2(5) . . ?
N38 C39 H39A 110.7 . . ?
C310 C39 H39A 110.7 . . ?
N38 C39 H39B 110.7 . . ?
C310 C39 H39B 110.7 . . ?
H39A C39 H39B 108.8 . . ?
N311 C310 C39 108.9(6) . . ?
N311 C310 H31B 109.9 . . ?
C39 C310 H31B 109.9 . . ?
N311 C310 H31C 109.9 . . ?
C39 C310 H31C 109.9 . . ?
H31B C310 H31C 108.3 . . ?
C310 N311 C312 116.5(6) . . ?
C310 N311 Cu3 107.4(4) . . ?
C312 N311 Cu3 113.9(4) . . ?
C310 N311 H311 106.1 . . ?
C312 N311 H311 106.1 . . ?
Cu3 N311 H311 106.1 . . ?
N311 C312 C313 113.8(5) . . ?
N311 C312 H31D 108.8 . . ?
C313 C312 H31D 108.8 . . ?
N311 C312 H31E 108.8 . . ?
C313 C312 H31E 108.8 . . ?
H31D C312 H31E 107.7 . . ?
C314 C313 C312 113.6(6) . . ?
C314 C313 H31F 108.9 . . ?
C312 C313 H31F 108.9 . . ?
C314 C313 H31G 108.8 . . ?
C312 C313 H31G 108.9 . . ?
H31F C313 H31G 107.7 . . ?
N41 C314 C313 112.6(6) . . ?
N41 C314 H31H 109.1 . . ?
C313 C314 H31H 109.1 . . ?
N41 C314 H31I 109.1 . . ?
C313 C314 H31I 109.1 . . ?
H31H C314 H31I 107.8 . . ?
C42 O42 Cu4 115.8(4) . . ?
C42 N41 C314 124.3(6) . . ?
C42 N41 H41A 117.9 . . ?
C314 N41 H41A 117.9 . . ?
N41 C42 O42 127.8(6) . . ?
N41 C42 C43 121.0(6) . . ?
O42 C42 C43 111.1(4) . . ?
N44 C43 O43 130.0(6) . . ?
N44 C43 C42 115.7(5) . . ?
O43 C43 C42 114.0(5) . . ?
C43 N44 C45 121.4(6) . . ?
C43 N44 Cu4 115.9(4) . . ?
C45 N44 Cu4 122.7(4) . . ?
C43 N44 H44 90.0 . . ?
C45 N44 H44 90.0 . . ?
Cu4 N44 H44 90.0 . . ?
C46 C45 N44 116.5(6) . . ?
C46 C45 H45A 108.2 . . ?
N44 C45 H45A 108.2 . . ?
C46 C45 H45B 108.1 . . ?
N44 C45 H45B 108.1 . . ?
H45A C45 H45B 107.3 . . ?
C45 C46 C47 114.9(6) . . ?
C45 C46 H46A 108.5 . . ?
C47 C46 H46A 108.5 . . ?
C45 C46 H46B 108.5 . . ?
C47 C46 H46B 108.5 . . ?
H46A C46 H46B 107.5 . . ?
C46 C47 N48 109.2(6) . . ?
C46 C47 H47A 109.8 . . ?
N48 C47 H47A 109.8 . . ?
C46 C47 H47B 109.8 . . ?
N48 C47 H47B 109.8 . . ?
H47A C47 H47B 108.3 . . ?
C49 N48 C47 109.4(5) . . ?
C49 N48 Cu4 104.9(4) . . ?
C47 N48 Cu4 119.2(5) . . ?
C49 N48 H48 107.6 . . ?
C47 N48 H48 107.6 . . ?
Cu4 N48 H48 107.6 . . ?
N48 C49 C410 105.2(5) . . ?
N48 C49 H49A 110.7 . . ?
C410 C49 H49A 110.7 . . ?
N48 C49 H49B 110.7 . . ?
C410 C49 H49B 110.7 . . ?
H49A C49 H49B 108.8 . . ?
N411 C410 C49 110.2(6) . . ?
N411 C410 H41B 109.6 . . ?
C49 C410 H41B 109.6 . . ?
N411 C410 H41C 109.6 . . ?
C49 C410 H41C 109.6 . . ?
H41B C410 H41C 108.1 . . ?
C410 N411 C412 117.8(6) . . ?
C410 N411 Cu4 107.2(4) . . ?
C412 N411 Cu4 112.2(4) . . ?
C410 N411 H411 106.3 . . ?
C412 N411 H411 106.3 . . ?
Cu4 N411 H411 106.3 . . ?
N411 C412 C413 113.6(5) . . ?
N411 C412 H41D 108.8 . . ?
C413 C412 H41D 108.8 . . ?
N411 C412 H41E 108.8 . . ?
C413 C412 H41E 108.8 . . ?
H41D C412 H41E 107.7 . . ?
C414 C413 C412 113.2(5) . . ?
C414 C413 H41F 108.9 . . ?
C412 C413 H41F 108.9 . . ?
C414 C413 H41G 108.9 . . ?
C412 C413 H41G 108.9 . . ?
H41F C413 H41G 107.7 . . ?
N31 C414 C413 114.2(6) . . ?
N31 C414 H41H 108.7 . . ?
C413 C414 H41H 108.7 . . ?
N31 C414 H41I 108.7 . . ?
C413 C414 H41I 108.7 . . ?
H41H C414 H41I 107.6 . . ?
O3N1 N1N1 O1N1 119.9(4) . . ?
O3N1 N1N1 O2N1 119.5(4) . . ?
O1N1 N1N1 O2N1 120.6(4) . . ?
O3N2 N1N2 O1N2 120.2(4) . . ?
O3N2 N1N2 O2N2 120.3(5) . . ?
O1N2 N1N2 O2N2 119.4(5) . . ?
O1N3 N1N3 O3N3 121.2(5) . . ?
O1N3 N1N3 O2N3 119.7(4) . . ?
O3N3 N1N3 O2N3 118.9(4) . . ?
O3N4 N1N4 O1N4 120.7(4) . . ?
O3N4 N1N4 O2N4 120.2(4) . . ?
O1N4 N1N4 O2N4 118.3(4) . . ?

loop_
_geom_bond_atom_site_label_1
_geom_bond_atom_site_label_2
_geom_bond_distance
_geom_bond_site_symmetry_2
_geom_bond_publ_flag
Cu1 O12 1.963(6) . ?
Cu1 N18 1.959(6) . ?
Cu1 N14 1.974(6) . ?
Cu1 N111 2.002(6) . ?
Cu1 O1W 2.266(8) . ?
Cu2 O22 1.933(6) . ?
Cu2 N24 1.950(5) . ?
Cu2 N28 1.990(6) . ?
Cu2 N211 2.045(5) . ?
Cu2 O2W 2.455(8) . ?
O12 C12 1.255(6) . ?
N11 C12 1.242(7) . ?
N11 C214 1.485(8) . ?
N11 H11A 0.8700 . ?
C12 C13 1.589(8) . ?
O13 C13 1.276(7) . ?
C13 N14 1.202(7) . ?
N14 C15 1.509(8) . ?
N14 H14 0.9200 . ?
C15 C16 1.463(8) . ?
C15 H15A 0.9800 . ?
C15 H15B 0.9800 . ?
C16 C17 1.499(8) . ?
C16 H16A 0.9800 . ?
C16 H16B 0.9800 . ?
C17 N18 1.504(8) . ?
C17 H17A 0.9800 . ?
C17 H17B 0.9800 . ?
N18 C19 1.471(8) . ?
N18 H18 0.9200 . ?
C19 C110 1.510(8) . ?
C19 H19A 0.9800 . ?
C19 H19B 0.9800 . ?
C110 N111 1.400(8) . ?
C110 H11B 0.9800 . ?
C110 H11C 0.9800 . ?
N111 C112 1.484(8) . ?
N111 H111 0.9200 . ?
C112 C113 1.537(8) . ?
C112 H11D 0.9800 . ?
C112 H11E 0.9800 . ?
C113 C114 1.505(8) . ?
C113 H11F 0.9800 . ?
C113 H11G 0.9800 . ?
C114 N21 1.484(8) . ?
C114 H11H 0.9800 . ?
C114 H11I 0.9800 . ?
O22 C22 1.257(6) . ?
N21 C22 1.247(7) . ?
N21 H21A 0.8700 . ?
C22 C23 1.588(8) . ?
O23 C23 1.278(7) . ?
C23 N24 1.199(7) . ?
N24 C25 1.501(8) . ?
N24 H24 0.9200 . ?
C25 C26 1.465(8) . ?
C25 H25A 0.9800 . ?
C25 H25B 0.9800 . ?
C26 C27 1.497(8) . ?
C26 H26A 0.9800 . ?
C26 H26B 0.9800 . ?
C27 N28 1.509(7) . ?
C27 H27A 0.9800 . ?
C27 H27B 0.9800 . ?
N28 C29 1.478(8) . ?
N28 H28 0.9200 . ?
C29 C210 1.510(8) . ?
C29 H29A 0.9800 . ?
C29 H29B 0.9800 . ?
C210 N211 1.392(7) . ?
C210 H21B 0.9800 . ?
C210 H21C 0.9800 . ?
N211 C212 1.479(7) . ?
N211 H211 0.9200 . ?
C212 C213 1.539(8) . ?
C212 H21D 0.9800 . ?
C212 H21E 0.9800 . ?
C213 C214 1.512(8) . ?
C213 H21F 0.9800 . ?
C213 H21G 0.9800 . ?
C214 H21H 0.9800 . ?
C214 H21I 0.9800 . ?
Cu3 N34 1.946(5) . ?
Cu3 O32 1.954(5) . ?
Cu3 N38 1.963(7) . ?
Cu3 N311 2.038(6) . ?
Cu3 O3W 2.449(7) . ?
Cu4 N48 1.933(6) . ?
Cu4 N44 1.968(6) . ?
Cu4 O42 1.980(5) . ?
Cu4 N411 2.026(6) . ?
Cu4 O4W 2.305(8) . ?
O32 C32 1.258(7) . ?
N31 C32 1.252(7) . ?
N31 C414 1.486(8) . ?
N31 H31A 0.8700 . ?
C32 C33 1.580(7) . ?
O33 C33 1.280(7) . ?
C33 N34 1.220(7) . ?
N34 C35 1.501(7) . ?
N34 H34 0.9200 . ?
C35 C36 1.477(7) . ?
C35 H35A 0.9800 . ?
C35 H35B 0.9800 . ?
C36 C37 1.497(8) . ?
C36 H36A 0.9800 . ?
C36 H36B 0.9800 . ?
C37 N38 1.498(7) . ?
C37 H37A 0.9800 . ?
C37 H37B 0.9800 . ?
N38 C39 1.476(8) . ?
N38 H38 0.9200 . ?
C39 C310 1.520(8) . ?
C39 H39A 0.9800 . ?
C39 H39B 0.9800 . ?
C310 N311 1.404(8) . ?
C310 H31B 0.9800 . ?
C310 H31C 0.9800 . ?
N311 C312 1.474(7) . ?
N311 H311 0.9200 . ?
C312 C313 1.536(7) . ?
C312 H31D 0.9800 . ?
C312 H31E 0.9800 . ?
C313 C314 1.500(8) . ?
C313 H31F 0.9800 . ?
C313 H31G 0.9800 . ?
C314 N41 1.483(8) . ?
C314 H31H 0.9800 . ?
C314 H31I 0.9800 . ?
O42 C42 1.264(7) . ?
N41 C42 1.241(7) . ?
N41 H41A 0.8700 . ?
C42 C43 1.583(7) . ?
O43 C43 1.293(8) . ?
C43 N44 1.206(7) . ?
N44 C45 1.502(7) . ?
N44 H44 0.9200 . ?
C45 C46 1.459(9) . ?
C45 H45A 0.9800 . ?
C45 H45B 0.9800 . ?
C46 C47 1.504(7) . ?
C46 H46A 0.9800 . ?
C46 H46B 0.9800 . ?
C47 N48 1.507(9) . ?
C47 H47A 0.9800 . ?
C47 H47B 0.9800 . ?
N48 C49 1.484(7) . ?
N48 H48 0.9200 . ?
C49 C410 1.514(9) . ?
C49 H49A 0.9800 . ?
C49 H49B 0.9800 . ?
C410 N411 1.387(7) . ?
C410 H41B 0.9800 . ?
C410 H41C 0.9800 . ?
N411 C412 1.476(8) . ?
N411 H411 0.9200 . ?
C412 C413 1.534(8) . ?
C412 H41D 0.9800 . ?
C412 H41E 0.9800 . ?
C413 C414 1.498(8) . ?
C413 H41F 0.9800 . ?
C413 H41G 0.9800 . ?
C414 H41H 0.9800 . ?
C414 H41I 0.9800 . ?
N1N1 O3N1 1.234(4) . ?
N1N1 O1N1 1.235(4) . ?
N1N1 O2N1 1.235(4) . ?
N1N2 O3N2 1.230(4) . ?
N1N2 O1N2 1.232(5) . ?
N1N2 O2N2 1.234(4) . ?
N1N3 O1N3 1.229(4) . ?
N1N3 O3N3 1.234(4) . ?
N1N3 O2N3 1.235(4) . ?
N1N4 O3N4 1.233(4) . ?
N1N4 O1N4 1.233(4) . ?
N1N4 O2N4 1.236(5) . ?

loop_
_geom_torsion_atom_site_label_1
_geom_torsion_atom_site_label_2
_geom_torsion_atom_site_label_3
_geom_torsion_atom_site_label_4
_geom_torsion
_geom_torsion_site_symmetry_1
_geom_torsion_site_symmetry_2
_geom_torsion_site_symmetry_3
_geom_torsion_site_symmetry_4
_geom_torsion_publ_flag
N18 Cu1 O12 C12 -62(4) . . . . ?
N14 Cu1 O12 C12 -4.0(5) . . . . ?
N111 Cu1 O12 C12 -168.5(5) . . . . ?
O1W Cu1 O12 C12 97.1(5) . . . . ?
C214 N11 C12 O12 -15.8(11) . . . . ?
C214 N11 C12 C13 171.5(6) . . . . ?
Cu1 O12 C12 N11 -169.8(6) . . . . ?
Cu1 O12 C12 C13 3.2(7) . . . . ?
N11 C12 C13 N14 174.2(6) . . . . ?
O12 C12 C13 N14 0.4(9) . . . . ?
N11 C12 C13 O13 -8.8(9) . . . . ?
O12 C12 C13 O13 177.4(6) . . . . ?
O13 C13 N14 C15 -2.9(12) . . . . ?
C12 C13 N14 C15 173.4(5) . . . . ?
O13 C13 N14 Cu1 179.9(7) . . . . ?
C12 C13 N14 Cu1 -3.8(8) . . . . ?
O12 Cu1 N14 C13 4.4(6) . . . . ?
N18 Cu1 N14 C13 -178.6(6) . . . . ?
N111 Cu1 N14 C13 84.4(10) . . . . ?
O1W Cu1 N14 C13 -84.9(6) . . . . ?
O12 Cu1 N14 C15 -172.7(6) . . . . ?
N18 Cu1 N14 C15 4.4(6) . . . . ?
N111 Cu1 N14 C15 -92.7(10) . . . . ?
O1W Cu1 N14 C15 98.0(5) . . . . ?
C13 N14 C15 C16 162.1(7) . . . . ?
Cu1 N14 C15 C16 -20.9(8) . . . . ?
N14 C15 C16 C17 58.3(8) . . . . ?
C15 C16 C17 N18 -78.0(8) . . . . ?
C16 C17 N18 C19 -176.6(6) . . . . ?
C16 C17 N18 Cu1 56.9(8) . . . . ?
O12 Cu1 N18 C19 -92(4) . . . . ?
N14 Cu1 N18 C19 -150.4(4) . . . . ?
N111 Cu1 N18 C19 14.0(4) . . . . ?
O1W Cu1 N18 C19 108.0(5) . . . . ?
O12 Cu1 N18 C17 35(4) . . . . ?
N14 Cu1 N18 C17 -22.8(6) . . . . ?
N111 Cu1 N18 C17 141.6(6) . . . . ?
O1W Cu1 N18 C17 -124.3(6) . . . . ?
C17 N18 C19 C110 -170.3(6) . . . . ?
Cu1 N18 C19 C110 -38.4(7) . . . . ?
N18 C19 C110 N111 53.7(8) . . . . ?
C19 C110 N111 C112 -172.8(6) . . . . ?
C19 C110 N111 Cu1 -41.3(7) . . . . ?
O12 Cu1 N111 C110 -167.9(4) . . . . ?
N18 Cu1 N111 C110 15.4(5) . . . . ?
N14 Cu1 N111 C110 114.0(9) . . . . ?
O1W Cu1 N111 C110 -76.5(5) . . . . ?
O12 Cu1 N111 C112 -36.4(5) . . . . ?
N18 Cu1 N111 C112 146.9(5) . . . . ?
N14 Cu1 N111 C112 -114.4(9) . . . . ?
O1W Cu1 N111 C112 55.0(5) . . . . ?
C110 N111 C112 C113 -64.9(8) . . . . ?
Cu1 N111 C112 C113 167.9(4) . . . . ?
N111 C112 C113 C114 -172.6(5) . . . . ?
C112 C113 C114 N21 -68.3(7) . . . . ?
N24 Cu2 O22 C22 -0.5(5) . . . . ?
N28 Cu2 O22 C22 -100(2) . . . . ?
N211 Cu2 O22 C22 -168.4(5) . . . . ?
O2W Cu2 O22 C22 99.7(5) . . . . ?
C113 C114 N21 C22 90.7(8) . . . . ?
C114 N21 C22 O22 -2.3(12) . . . . ?
C114 N21 C22 C23 178.2(6) . . . . ?
Cu2 O22 C22 N21 -178.1(6) . . . . ?
Cu2 O22 C22 C23 1.5(7) . . . . ?
N21 C22 C23 N24 177.3(7) . . . . ?
O22 C22 C23 N24 -2.3(9) . . . . ?
N21 C22 C23 O23 -4.2(9) . . . . ?
O22 C22 C23 O23 176.2(6) . . . . ?
O23 C23 N24 C25 -0.1(12) . . . . ?
C22 C23 N24 C25 178.1(6) . . . . ?
O23 C23 N24 Cu2 -176.4(7) . . . . ?
C22 C23 N24 Cu2 1.8(8) . . . . ?
O22 Cu2 N24 C23 -0.9(5) . . . . ?
N28 Cu2 N24 C23 174.4(5) . . . . ?
N211 Cu2 N24 C23 79.4(12) . . . . ?
O2W Cu2 N24 C23 -91.5(6) . . . . ?
O22 Cu2 N24 C25 -177.0(6) . . . . ?
N28 Cu2 N24 C25 -1.7(6) . . . . ?
N211 Cu2 N24 C25 -96.8(12) . . . . ?
O2W Cu2 N24 C25 92.4(5) . . . . ?
C23 N24 C25 C26 171.4(7) . . . . ?
Cu2 N24 C25 C26 -12.7(8) . . . . ?
N24 C25 C26 C27 53.8(8) . . . . ?
C25 C26 C27 N28 -80.1(8) . . . . ?
C26 C27 N28 C29 -177.5(6) . . . . ?
C26 C27 N28 Cu2 60.0(7) . . . . ?
O22 Cu2 N28 C29 -47(3) . . . . ?
N24 Cu2 N28 C29 -146.2(4) . . . . ?
N211 Cu2 N28 C29 21.5(4) . . . . ?
O2W Cu2 N28 C29 113.0(4) . . . . ?
O22 Cu2 N28 C27 77(3) . . . . ?
N24 Cu2 N28 C27 -21.8(5) . . . . ?
N211 Cu2 N28 C27 145.9(5) . . . . ?
O2W Cu2 N28 C27 -122.6(5) . . . . ?
C27 N28 C29 C210 -171.9(6) . . . . ?
Cu2 N28 C29 C210 -44.5(6) . . . . ?
N28 C29 C210 N211 54.6(8) . . . . ?
C29 C210 N211 C212 -167.3(6) . . . . ?
C29 C210 N211 Cu2 -35.9(7) . . . . ?
O22 Cu2 N211 C210 -176.6(5) . . . . ?
N24 Cu2 N211 C210 104.3(11) . . . . ?
N28 Cu2 N211 C210 7.9(5) . . . . ?
O2W Cu2 N211 C210 -84.8(5) . . . . ?
O22 Cu2 N211 C212 -43.6(5) . . . . ?
N24 Cu2 N211 C212 -122.8(10) . . . . ?
N28 Cu2 N211 C212 140.8(5) . . . . ?
O2W Cu2 N211 C212 48.2(5) . . . . ?
C210 N211 C212 C213 -59.9(9) . . . . ?
Cu2 N211 C212 C213 172.0(5) . . . . ?
N211 C212 C213 C214 -166.6(6) . . . . ?
C12 N11 C214 C213 98.7(7) . . . . ?
C212 C213 C214 N11 -68.7(7) . . . . ?
N34 Cu3 O32 C32 -4.3(6) . . . . ?
N38 Cu3 O32 C32 91(2) . . . . ?
N311 Cu3 O32 C32 164.4(6) . . . . ?
O3W Cu3 O32 C32 -99.7(6) . . . . ?
C414 N31 C32 O32 7.4(13) . . . . ?
C414 N31 C32 C33 -174.1(6) . . . . ?
Cu3 O32 C32 N31 -179.3(7) . . . . ?
Cu3 O32 C32 C33 2.1(8) . . . . ?
N31 C32 C33 N34 -175.7(8) . . . . ?
O32 C32 C33 N34 3.0(10) . . . . ?
N31 C32 C33 O33 -2.1(11) . . . . ?
O32 C32 C33 O33 176.6(7) . . . . ?
O33 C33 N34 C35 11.4(14) . . . . ?
C32 C33 N34 C35 -176.7(7) . . . . ?
O33 C33 N34 Cu3 -178.5(8) . . . . ?
C32 C33 N34 Cu3 -6.6(9) . . . . ?
O32 Cu3 N34 C33 6.3(6) . . . . ?
N38 Cu3 N34 C33 -167.7(6) . . . . ?
N311 Cu3 N34 C33 -63.8(15) . . . . ?
O3W Cu3 N34 C33 100.1(7) . . . . ?
O32 Cu3 N34 C35 175.7(7) . . . . ?
N38 Cu3 N34 C35 1.7(7) . . . . ?
N311 Cu3 N34 C35 105.6(11) . . . . ?
O3W Cu3 N34 C35 -90.6(6) . . . . ?
C33 N34 C35 C36 -178.0(7) . . . . ?
Cu3 N34 C35 C36 12.9(10) . . . . ?
N34 C35 C36 C37 -52.8(9) . . . . ?
C35 C36 C37 N38 80.2(9) . . . . ?
C36 C37 N38 C39 -179.7(7) . . . . ?
C36 C37 N38 Cu3 -59.5(8) . . . . ?
N34 Cu3 N38 C39 144.1(5) . . . . ?
O32 Cu3 N38 C39 49(2) . . . . ?
N311 Cu3 N38 C39 -24.2(5) . . . . ?
O3W Cu3 N38 C39 -119.7(5) . . . . ?
N34 Cu3 N38 C37 20.9(5) . . . . ?
O32 Cu3 N38 C37 -74(2) . . . . ?
N311 Cu3 N38 C37 -147.4(5) . . . . ?
O3W Cu3 N38 C37 117.0(5) . . . . ?
C37 N38 C39 C310 174.2(7) . . . . ?
Cu3 N38 C39 C310 48.6(7) . . . . ?
N38 C39 C310 N311 -57.4(9) . . . . ?
C39 C310 N311 C312 165.0(6) . . . . ?
C39 C310 N311 Cu3 35.9(7) . . . . ?
N34 Cu3 N311 C310 -112.0(12) . . . . ?
O32 Cu3 N311 C310 179.0(5) . . . . ?
N38 Cu3 N311 C310 -6.8(5) . . . . ?
O3W Cu3 N311 C310 84.2(5) . . . . ?
N34 Cu3 N311 C312 117.4(12) . . . . ?
O32 Cu3 N311 C312 48.4(6) . . . . ?
N38 Cu3 N311 C312 -137.4(6) . . . . ?
O3W Cu3 N311 C312 -46.4(6) . . . . ?
C310 N311 C312 C313 54.7(10) . . . . ?
Cu3 N311 C312 C313 -179.5(6) . . . . ?
N311 C312 C313 C314 162.4(7) . . . . ?
C312 C313 C314 N41 71.8(9) . . . . ?
N48 Cu4 O42 C42 88.6(17) . . . . ?
N44 Cu4 O42 C42 4.1(5) . . . . ?
N411 Cu4 O42 C42 167.6(5) . . . . ?
O4W Cu4 O42 C42 -94.6(5) . . . . ?
C313 C314 N41 C42 -90.1(9) . . . . ?
C314 N41 C42 O42 -4.9(12) . . . . ?
C314 N41 C42 C43 -179.9(6) . . . . ?
Cu4 O42 C42 N41 178.9(7) . . . . ?
Cu4 O42 C42 C43 -5.8(7) . . . . ?
N41 C42 C43 N44 -179.1(7) . . . . ?
O42 C42 C43 N44 5.1(9) . . . . ?
N41 C42 C43 O43 -4.2(10) . . . . ?
O42 C42 C43 O43 -180.0(6) . . . . ?
O43 C43 N44 C45 4.3(13) . . . . ?
C42 C43 N44 C45 178.2(6) . . . . ?
O43 C43 N44 Cu4 -175.8(6) . . . . ?
C42 C43 N44 Cu4 -1.9(8) . . . . ?
N48 Cu4 N44 C43 -173.0(6) . . . . ?
O42 Cu4 N44 C43 -0.9(6) . . . . ?
N411 Cu4 N44 C43 -70.5(9) . . . . ?
O4W Cu4 N44 C43 94.6(6) . . . . ?
N48 Cu4 N44 C45 6.9(6) . . . . ?
O42 Cu4 N44 C45 179.1(6) . . . . ?
N411 Cu4 N44 C45 109.5(8) . . . . ?
O4W Cu4 N44 C45 -85.5(6) . . . . ?
C43 N44 C45 C46 -168.4(7) . . . . ?
Cu4 N44 C45 C46 11.7(9) . . . . ?
N44 C45 C46 C47 -55.3(9) . . . . ?
C45 C46 C47 N48 76.9(9) . . . . ?
C46 C47 N48 C49 -172.1(6) . . . . ?
C46 C47 N48 Cu4 -51.5(8) . . . . ?
N44 Cu4 N48 C49 136.5(5) . . . . ?
O42 Cu4 N48 C49 53.2(19) . . . . ?
N411 Cu4 N48 C49 -26.2(5) . . . . ?
O4W Cu4 N48 C49 -123.6(5) . . . . ?
N44 Cu4 N48 C47 13.7(5) . . . . ?
O42 Cu4 N48 C47 -69.7(17) . . . . ?
N411 Cu4 N48 C47 -149.1(5) . . . . ?
O4W Cu4 N48 C47 113.5(5) . . . . ?
C47 N48 C49 C410 177.8(6) . . . . ?
Cu4 N48 C49 C410 48.9(7) . . . . ?
N48 C49 C410 N411 -55.2(8) . . . . ?
C49 C410 N411 C412 159.8(6) . . . . ?
C49 C410 N411 Cu4 32.2(7) . . . . ?
N48 Cu4 N411 C410 -3.2(5) . . . . ?
N44 Cu4 N411 C410 -107.6(8) . . . . ?
O42 Cu4 N411 C410 -175.6(5) . . . . ?
O4W Cu4 N411 C410 87.2(5) . . . . ?
N48 Cu4 N411 C412 -134.1(5) . . . . ?
N44 Cu4 N411 C412 121.5(7) . . . . ?
O42 Cu4 N411 C412 53.6(5) . . . . ?
O4W Cu4 N411 C412 -43.6(5) . . . . ?
C410 N411 C412 C413 56.3(8) . . . . ?
Cu4 N411 C412 C413 -178.5(5) . . . . ?
N411 C412 C413 C414 169.7(6) . . . . ?
C32 N31 C414 C413 -94.1(9) . . . . ?
C412 C413 C414 N31 65.3(8) . . . . ?
